data_7049628
loop_
_publ_author_name
'Tong, Wen Quan'
'Liu, WeiNi'
'Ma, Lu-Lu'
'Wang, Yao'
'Wang, Jiao-Min'
'Wang, Yao-Yu'
'Hou, Lei'

_publ_section_title
;
 Five new 3D transition MOFs based on
 1-(3,5-dicarboxylatobenzyl)-3,5-pyrazole dicarboxylic acid displaying the
 unique luminescent sensing towards Fe3+ and magnetic properties
;
_journal_name_full 'Dalton Transactions'
_journal_paper_doi 10.1039/C9DT00933G
_journal_year 2019
_chemical_formula_moiety '0.5(C56 H52 Ba8 N8 O46)'
_chemical_formula_sum 'C28 H26 Ba4 N4 O23'
_chemical_formula_weight 1335.89
_space_group_crystal_system monoclinic
_space_group_IT_number 13
_space_group_name_Hall '-P 2yac'
_space_group_name_H-M_alt 'P 1 2/n 1'
_symmetry_space_group_name_Hall '-P 2yac'
_symmetry_space_group_name_H-M 'P 1 2/n 1'
_atom_sites_solution_hydrogens mixed
_audit_creation_method SHELXL-2014/7
_audit_update_record
;
2019-04-05 deposited with the CCDC.    2019-04-09 downloaded from the CCDC.
;
_cell_angle_alpha 90
_cell_angle_beta 93.894(2)
_cell_angle_gamma 90
_cell_formula_units_Z 2
_cell_length_a 12.9214(15)
_cell_length_b 10.4575(12)
_cell_length_c 14.1666(16)
_cell_measurement_reflns_used 8113
_cell_measurement_temperature 296(2)
_cell_measurement_theta_max 28.35
_cell_measurement_theta_min 2.42
_cell_volume 1909.9(4)
_computing_cell_refinement 'Bruker SAINT'
_computing_data_collection SMART(Bruker,2002)
_computing_data_reduction 'Bruker SAINT'
_computing_molecular_graphics 'Olex2 (Dolomanov et al., 2009)'
_computing_publication_material 'Olex2 (Dolomanov et al., 2009)'
_computing_structure_refinement 'SHELXL-2014/7 (Sheldrick, 2014)'
_computing_structure_solution 'SHELXT 2014/5 (Sheldrick, 2014)'
_diffrn_ambient_temperature 296(2)
_diffrn_measured_fraction_theta_full 0.985
_diffrn_measured_fraction_theta_max 0.985
_diffrn_measurement_device_type 'Bruker APEX-II CCD'
_diffrn_measurement_method '\f and \w scans'
_diffrn_radiation_type MoK\a
_diffrn_radiation_wavelength 0.71073
_diffrn_reflns_av_R_equivalents 0.0224
_diffrn_reflns_av_unetI/netI 0.0256
_diffrn_reflns_Laue_measured_fraction_full 0.985
_diffrn_reflns_Laue_measured_fraction_max 0.985
_diffrn_reflns_limit_h_max 14
_diffrn_reflns_limit_h_min -15
_diffrn_reflns_limit_k_max 12
_diffrn_reflns_limit_k_min -12
_diffrn_reflns_limit_l_max 16
_diffrn_reflns_limit_l_min -17
_diffrn_reflns_number 9888
_diffrn_reflns_point_group_measured_fraction_full 0.985
_diffrn_reflns_point_group_measured_fraction_max 0.985
_diffrn_reflns_theta_full 25.242
_diffrn_reflns_theta_max 25.996
_diffrn_reflns_theta_min 1.947
_exptl_absorpt_coefficient_mu 4.164
_exptl_absorpt_correction_T_max 0.659
_exptl_absorpt_correction_T_min 0.564
_exptl_absorpt_correction_type multi-scan
_exptl_absorpt_process_details SADABS
_exptl_crystal_colour COLORLESS
_exptl_crystal_density_diffrn 2.323
_exptl_crystal_description block
_exptl_crystal_F_000 1260
_exptl_crystal_size_max 0.130
_exptl_crystal_size_mid 0.120
_exptl_crystal_size_min 0.110
_refine_diff_density_max 1.439
_refine_diff_density_min -0.912
_refine_diff_density_rms 0.135
_refine_ls_extinction_method none
_refine_ls_goodness_of_fit_ref 1.112
_refine_ls_hydrogen_treatment constr
_refine_ls_matrix_type full
_refine_ls_number_parameters 268
_refine_ls_number_reflns 3709
_refine_ls_number_restraints 0
_refine_ls_restrained_S_all 1.112
_refine_ls_R_factor_all 0.0251
_refine_ls_R_factor_gt 0.0234
_refine_ls_shift/su_max 0.003
_refine_ls_shift/su_mean 0.000
_refine_ls_structure_factor_coef Fsqd
_refine_ls_weighting_details 'w=1/[\s^2^(Fo^2^)+(0.0398P)^2^+2.9203P] where P=(Fo^2^+2Fc^2^)/3'
_refine_ls_weighting_scheme calc
_refine_ls_wR_factor_gt 0.0696
_refine_ls_wR_factor_ref 0.0708
_reflns_Friedel_coverage 0.000
_reflns_number_gt 3492
_reflns_number_total 3709
_reflns_threshold_expression 'I > 2\s(I)'
_cod_data_source_file c9dt00933g2.cif
_cod_data_source_block 3(Ba)
_cod_original_cell_volume 1909.8(4)
_cod_database_code 7049628
_shelx_shelxl_version_number 2014/7
_shelx_space_group_comment
;
The symmetry employed for this shelxl refinement is uniquely defined
by the following loop, which should always be used as a source of
symmetry information in preference to the above space-group names.
They are only intended as comments.
;
_shelx_estimated_absorpt_t_min 0.614
_shelx_estimated_absorpt_t_max 0.657

loop_
_space_group_symop_operation_xyz
'x, y, z'
'-x+1/2, y, -z+1/2'
'-x, -y, -z'
'x-1/2, -y, z-1/2'

loop_
_atom_site_label
_atom_site_type_symbol
_atom_site_fract_x
_atom_site_fract_y
_atom_site_fract_z
_atom_site_U_iso_or_equiv
_atom_site_adp_type
_atom_site_occupancy
_atom_site_site_symmetry_order
_atom_site_calc_flag
_atom_site_refinement_flags_posn
_atom_site_refinement_flags_adp
_atom_site_refinement_flags_occupancy
Ba1 Ba 0.7500 0.35329(3) 0.2500 0.02158(9) Uani 1 2 d S T P
Ba2 Ba 1.02129(2) 0.29378(2) 0.42956(2) 0.01820(8) Uani 1 1 d . . .
Ba3 Ba 1.2500 0.14543(3) 0.2500 0.01654(9) Uani 1 2 d S T P
O1 O 0.8928(2) 1.1593(3) 0.2892(2) 0.0272(6) Uani 1 1 d . . .
O2 O 1.0482(2) 1.0671(3) 0.2919(2) 0.0311(7) Uani 1 1 d . . .
O3 O 0.6371(2) 0.9020(4) 0.0268(3) 0.0456(9) Uani 1 1 d . . .
O4 O 0.7345(2) 0.7889(3) -0.0636(2) 0.0275(6) Uani 1 1 d . . .
O5 O 1.3179(2) 0.6294(3) -0.0742(2) 0.0360(7) Uani 1 1 d . . .
O6 O 1.3827(2) 0.5247(3) 0.0513(2) 0.0328(7) Uani 1 1 d . . .
O7 O 0.9587(2) 0.4384(3) 0.2583(2) 0.0293(6) Uani 1 1 d . . .
O8 O 1.1104(2) 0.3402(3) 0.2546(2) 0.0252(6) Uani 1 1 d . . .
O9 O 0.7500 0.6143(6) 0.2500 0.098(3) Uani 1 2 d S T P
H9 H 0.7262 0.6449 0.1884 0.148 Uiso 1 1 d R U .
O10 O 1.0737(4) 0.3190(5) 0.6398(3) 0.0782(14) Uani 1 1 d . . .
H10A H 1.0500 0.2442 0.6712 0.117 Uiso 1 1 d R U .
H10B H 1.0399 0.3933 0.6629 0.117 Uiso 1 1 d R U .
O11 O 1.1998(3) -0.0681(4) 0.1427(3) 0.0594(11) Uani 1 1 d . . .
H11A H 1.2563 -0.1277 0.1482 0.089 Uiso 1 1 d R U .
H11B H 1.1389 -0.1071 0.1652 0.089 Uiso 1 1 d R U .
O12 O 0.9018(4) 0.1376(4) 0.5530(4) 0.0776(14) Uani 1 1 d . . .
H12B H 0.8803 0.0608 0.5202 0.116 Uiso 1 1 d R U .
H12C H 0.9439 0.1161 0.6092 0.116 Uiso 1 1 d R U .
N1 N 0.9775(2) 0.9230(3) 0.1304(2) 0.0226(7) Uani 1 1 d . . .
N2 N 0.9142(2) 0.8648(3) 0.0644(2) 0.0181(6) Uani 1 1 d . . .
C1 C 0.9560(3) 1.0810(3) 0.2585(3) 0.0200(7) Uani 1 1 d . . .
C2 C 0.9154(3) 0.9985(3) 0.1787(3) 0.0192(7) Uani 1 1 d . . .
C3 C 0.8128(3) 0.9882(4) 0.1420(3) 0.0254(8) Uani 1 1 d . . .
H3 H 0.7556 1.0313 0.1626 0.031 Uiso 1 1 calc R U .
C4 C 0.8137(3) 0.9008(4) 0.0691(3) 0.0216(8) Uani 1 1 d . . .
C5 C 0.7231(3) 0.8588(4) 0.0058(3) 0.0284(9) Uani 1 1 d . . .
C6 C 0.9589(3) 0.7813(3) -0.0051(3) 0.0217(8) Uani 1 1 d . . .
H6A H 0.9939 0.8336 -0.0498 0.026 Uiso 1 1 calc R U .
H6B H 0.9034 0.7355 -0.0401 0.026 Uiso 1 1 calc R U .
C7 C 1.0349(3) 0.6861(3) 0.0393(3) 0.0185(7) Uani 1 1 d . . .
C8 C 1.0069(3) 0.6034(3) 0.1101(3) 0.0194(7) Uani 1 1 d . . .
H8 H 0.9405 0.6077 0.1314 0.023 Uiso 1 1 calc R U .
C9 C 1.0779(3) 0.5138(3) 0.1495(3) 0.0186(7) Uani 1 1 d . . .
C10 C 1.1773(3) 0.5064(3) 0.1174(3) 0.0199(7) Uani 1 1 d . . .
H10 H 1.2252 0.4482 0.1441 0.024 Uiso 1 1 calc R U .
C11 C 1.2041(3) 0.5874(3) 0.0448(2) 0.0174(7) Uani 1 1 d . . .
C12 C 1.1329(3) 0.6759(4) 0.0069(3) 0.0192(7) Uani 1 1 d . . .
H12 H 1.1516 0.7296 -0.0414 0.023 Uiso 1 1 calc R U .
C13 C 1.3092(3) 0.5786(3) 0.0057(3) 0.0198(7) Uani 1 1 d . . .
C14 C 1.0472(3) 0.4236(3) 0.2253(3) 0.0179(7) Uani 1 1 d . . .

loop_
_atom_site_aniso_label
_atom_site_aniso_U_11
_atom_site_aniso_U_22
_atom_site_aniso_U_33
_atom_site_aniso_U_23
_atom_site_aniso_U_13
_atom_site_aniso_U_12
Ba1 0.01416(16) 0.02991(18) 0.02024(17) 0.000 -0.00198(12) 0.000
Ba2 0.01115(12) 0.02467(13) 0.01878(13) -0.00109(8) 0.00093(8) -0.00203(8)
Ba3 0.01183(15) 0.02030(16) 0.01756(16) 0.000 0.00160(11) 0.000
O1 0.0222(14) 0.0264(14) 0.0330(16) -0.0114(12) 0.0009(12) 0.0012(11)
O2 0.0164(13) 0.0326(15) 0.0427(17) -0.0101(13) -0.0090(12) -0.0002(11)
O3 0.0243(16) 0.056(2) 0.057(2) -0.0217(18) 0.0015(15) 0.0006(15)
O4 0.0246(15) 0.0366(16) 0.0208(14) -0.0084(11) -0.0017(11) -0.0007(12)
O5 0.0212(14) 0.064(2) 0.0238(15) 0.0145(14) 0.0084(12) -0.0032(14)
O6 0.0167(13) 0.0397(17) 0.0426(17) 0.0125(14) 0.0061(12) 0.0094(12)
O7 0.0198(13) 0.0358(16) 0.0340(15) 0.0145(12) 0.0138(12) 0.0059(12)
O8 0.0219(13) 0.0266(14) 0.0279(15) 0.0100(11) 0.0081(11) 0.0071(11)
O9 0.070(5) 0.046(3) 0.173(9) 0.000 -0.033(5) 0.000
O10 0.098(4) 0.068(3) 0.065(3) -0.021(2) -0.011(3) 0.009(3)
O11 0.0340(19) 0.059(2) 0.086(3) -0.038(2) 0.0093(19) -0.0134(17)
O12 0.059(3) 0.061(3) 0.114(4) 0.026(3) 0.013(3) -0.005(2)
N1 0.0183(15) 0.0230(15) 0.0260(17) -0.0055(13) -0.0036(12) 0.0019(12)
N2 0.0147(14) 0.0177(14) 0.0215(15) -0.0019(12) -0.0012(12) 0.0028(11)
C1 0.0176(17) 0.0182(17) 0.0240(18) -0.0017(14) -0.0008(14) -0.0041(14)
C2 0.0177(17) 0.0196(17) 0.0202(17) -0.0019(14) -0.0006(14) 0.0016(13)
C3 0.0174(18) 0.033(2) 0.0253(19) -0.0120(16) 0.0001(15) 0.0014(16)
C4 0.0161(17) 0.031(2) 0.0175(17) -0.0051(15) -0.0015(14) 0.0010(15)
C5 0.0188(19) 0.038(2) 0.028(2) -0.0101(17) -0.0001(16) 0.0001(16)
C6 0.0249(19) 0.0243(18) 0.0161(17) -0.0002(14) 0.0025(14) 0.0099(15)
C7 0.0154(17) 0.0187(17) 0.0214(18) -0.0026(14) 0.0002(14) 0.0032(14)
C8 0.0136(16) 0.0222(17) 0.0231(18) -0.0004(14) 0.0062(14) 0.0016(14)
C9 0.0158(17) 0.0198(17) 0.0210(17) 0.0005(14) 0.0063(14) -0.0007(13)
C10 0.0171(17) 0.0212(17) 0.0221(18) 0.0041(14) 0.0061(14) 0.0049(14)
C11 0.0134(17) 0.0221(17) 0.0175(17) 0.0015(14) 0.0055(13) -0.0005(13)
C12 0.0194(18) 0.0201(17) 0.0186(17) 0.0025(14) 0.0055(14) 0.0000(14)
C13 0.0149(17) 0.0238(18) 0.0213(18) -0.0001(14) 0.0066(14) 0.0012(14)
C14 0.0127(16) 0.0199(17) 0.0216(18) 0.0004(14) 0.0049(13) -0.0008(13)

loop_
_atom_type_symbol
_atom_type_description
_atom_type_scat_dispersion_real
_atom_type_scat_dispersion_imag
_atom_type_scat_source
C C 0.0033 0.0016 'International Tables Vol C Tables 4.2.6.8 and 6.1.1.4'
H H 0.0000 0.0000 'International Tables Vol C Tables 4.2.6.8 and 6.1.1.4'
Ba Ba -0.3244 2.2819 'International Tables Vol C Tables 4.2.6.8 and 6.1.1.4'
N N 0.0061 0.0033 'International Tables Vol C Tables 4.2.6.8 and 6.1.1.4'
O O 0.0106 0.0060 'International Tables Vol C Tables 4.2.6.8 and 6.1.1.4'

loop_
_geom_angle_atom_site_label_1
_geom_angle_atom_site_label_2
_geom_angle_atom_site_label_3
_geom_angle
_geom_angle_site_symmetry_1
_geom_angle_site_symmetry_3
O5 Ba1 O5 171.98(16) 4_566 3_765
O5 Ba1 O9 85.99(8) 4_566 .
O5 Ba1 O9 85.99(8) 3_765 .
O5 Ba1 O1 114.90(9) 4_566 2_645
O5 Ba1 O1 71.41(9) 3_765 2_645
O9 Ba1 O1 137.02(6) . 2_645
O5 Ba1 O1 71.41(9) 4_566 1_545
O5 Ba1 O1 114.90(9) 3_765 1_545
O9 Ba1 O1 137.02(6) . 1_545
O1 Ba1 O1 85.97(11) 2_645 1_545
O5 Ba1 O7 71.26(9) 4_566 .
O5 Ba1 O7 106.10(9) 3_765 .
O9 Ba1 O7 71.69(6) . .
O1 Ba1 O7 148.91(8) 2_645 .
O1 Ba1 O7 66.62(8) 1_545 .
O5 Ba1 O7 106.10(9) 4_566 2_655
O5 Ba1 O7 71.26(9) 3_765 2_655
O9 Ba1 O7 71.69(6) . 2_655
O1 Ba1 O7 66.62(8) 2_645 2_655
O1 Ba1 O7 148.91(9) 1_545 2_655
O7 Ba1 O7 143.39(12) . 2_655
O5 Ba1 Ba2 143.18(6) 4_566 2_655
O5 Ba1 Ba2 38.74(6) 3_765 2_655
O9 Ba1 Ba2 98.450(5) . 2_655
O1 Ba1 Ba2 42.26(6) 2_645 2_655
O1 Ba1 Ba2 121.68(6) 1_545 2_655
O7 Ba1 Ba2 144.82(6) . 2_655
O7 Ba1 Ba2 43.53(6) 2_655 2_655
O5 Ba1 Ba2 38.74(6) 4_566 .
O5 Ba1 Ba2 143.18(6) 3_765 .
O9 Ba1 Ba2 98.449(5) . .
O1 Ba1 Ba2 121.68(6) 2_645 .
O1 Ba1 Ba2 42.26(6) 1_545 .
O7 Ba1 Ba2 43.53(6) . .
O7 Ba1 Ba2 144.82(6) 2_655 .
Ba2 Ba1 Ba2 163.101(11) 2_655 .
O6 Ba2 O5 99.87(9) 2_755 4_566
O6 Ba2 O3 111.75(10) 2_755 4_666
O5 Ba2 O3 133.90(10) 4_566 4_666
O6 Ba2 O8 74.14(9) 2_755 .
O5 Ba2 O8 112.12(8) 4_566 .
O3 Ba2 O8 108.35(9) 4_666 .
O6 Ba2 O1 137.94(9) 2_755 1_545
O5 Ba2 O1 67.80(8) 4_566 1_545
O3 Ba2 O1 104.12(10) 4_666 1_545
O8 Ba2 O1 74.28(9) . 1_545
O6 Ba2 O4 80.50(8) 2_755 4_666
O5 Ba2 O4 179.07(9) 4_566 4_666
O3 Ba2 O4 45.23(8) 4_666 4_666
O8 Ba2 O4 68.80(8) . 4_666
O1 Ba2 O4 112.50(8) 1_545 4_666
O6 Ba2 O12 134.02(13) 2_755 .
O5 Ba2 O12 68.27(12) 4_566 .
O3 Ba2 O12 65.63(11) 4_666 .
O8 Ba2 O12 151.84(13) . .
O1 Ba2 O12 80.56(13) 1_545 .
O4 Ba2 O12 110.86(11) 4_666 .
O6 Ba2 O7 73.86(9) 2_755 .
O5 Ba2 O7 67.81(8) 4_566 .
O3 Ba2 O7 151.96(10) 4_666 .
O8 Ba2 O7 45.15(8) . .
O1 Ba2 O7 64.19(9) 1_545 .
O4 Ba2 O7 113.13(8) 4_666 .
O12 Ba2 O7 131.31(11) . .
O6 Ba2 O10 75.76(12) 2_755 .
O5 Ba2 O10 98.27(12) 4_566 .
O3 Ba2 O10 60.58(12) 4_666 .
O8 Ba2 O10 140.11(13) . .
O1 Ba2 O10 143.73(13) 1_545 .
O4 Ba2 O10 80.97(12) 4_666 .
O12 Ba2 O10 63.21(16) . .
O7 Ba2 O10 143.44(11) . .
O6 Ba2 O2 132.14(8) 2_755 1_545
O5 Ba2 O2 111.05(8) 4_566 1_545
O3 Ba2 O2 71.10(10) 4_666 1_545
O8 Ba2 O2 60.90(8) . 1_545
O1 Ba2 O2 43.51(7) 1_545 1_545
O4 Ba2 O2 69.18(7) 4_666 1_545
O12 Ba2 O2 92.05(12) . 1_545
O7 Ba2 O2 84.85(9) . 1_545
O10 Ba2 O2 131.22(11) . 1_545
O6 Ba2 C5 93.08(10) 2_755 4_666
O5 Ba2 C5 156.16(10) 4_566 4_666
O3 Ba2 C5 23.15(10) 4_666 4_666
O8 Ba2 C5 90.59(9) . 4_666
O1 Ba2 C5 114.29(10) 1_545 4_666
O4 Ba2 C5 22.92(9) 4_666 4_666
O12 Ba2 C5 88.33(12) . 4_666
O7 Ba2 C5 135.59(9) . 4_666
O10 Ba2 C5 65.52(13) . 4_666
O2 Ba2 C5 72.91(10) 1_545 4_666
O6 Ba2 O6 71.76(9) 2_755 4_566
O5 Ba2 O6 42.74(8) 4_566 4_566
O3 Ba2 O6 117.59(10) 4_666 4_566
O8 Ba2 O6 130.09(8) . 4_566
O1 Ba2 O6 110.27(7) 1_545 4_566
O4 Ba2 O6 136.84(8) 4_666 4_566
O12 Ba2 O6 70.69(12) . 4_566
O7 Ba2 O6 90.40(8) . 4_566
O10 Ba2 O6 60.80(11) . 4_566
O2 Ba2 O6 152.11(7) 1_545 4_566
C5 Ba2 O6 126.24(10) 4_666 4_566
O8 Ba3 O8 83.23(12) 2_755 .
O8 Ba3 O4 85.85(8) 2_755 4_666
O8 Ba3 O4 72.49(8) . 4_666
O8 Ba3 O4 72.49(8) 2_755 3_765
O8 Ba3 O4 85.85(8) . 3_765
O4 Ba3 O4 151.08(11) 4_666 3_765
O8 Ba3 O11 136.45(10) 2_755 .
O8 Ba3 O11 119.18(10) . .
O4 Ba3 O11 134.66(11) 4_666 .
O4 Ba3 O11 72.66(12) 3_765 .
O8 Ba3 O11 119.18(10) 2_755 2_755
O8 Ba3 O11 136.45(10) . 2_755
O4 Ba3 O11 72.66(12) 4_666 2_755
O4 Ba3 O11 134.66(11) 3_765 2_755
O11 Ba3 O11 71.7(2) . 2_755
O8 Ba3 O2 147.27(8) 2_755 1_545
O8 Ba3 O2 65.87(8) . 1_545
O4 Ba3 O2 75.11(8) 4_666 1_545
O4 Ba3 O2 113.66(8) 3_765 1_545
O11 Ba3 O2 72.26(10) . 1_545
O11 Ba3 O2 80.55(10) 2_755 1_545
O8 Ba3 O2 65.87(8) 2_755 2_745
O8 Ba3 O2 147.27(8) . 2_745
O4 Ba3 O2 113.66(8) 4_666 2_745
O4 Ba3 O2 75.11(8) 3_765 2_745
O11 Ba3 O2 80.55(10) . 2_745
O11 Ba3 O2 72.26(10) 2_755 2_745
O2 Ba3 O2 146.38(12) 1_545 2_745
O8 Ba3 Ba2 103.07(6) 2_755 .
O8 Ba3 Ba2 40.22(6) . .
O4 Ba3 Ba2 41.12(6) 4_666 .
O4 Ba3 Ba2 125.02(6) 3_765 .
O11 Ba3 Ba2 118.13(8) . .
O11 Ba3 Ba2 96.39(9) 2_755 .
O2 Ba3 Ba2 45.91(6) 1_545 .
O2 Ba3 Ba2 154.65(6) 2_745 .
O8 Ba3 Ba2 40.22(6) 2_755 2_755
O8 Ba3 Ba2 103.07(6) . 2_755
O4 Ba3 Ba2 125.02(6) 4_666 2_755
O4 Ba3 Ba2 41.12(6) 3_765 2_755
O11 Ba3 Ba2 96.39(9) . 2_755
O11 Ba3 Ba2 118.13(8) 2_755 2_755
O2 Ba3 Ba2 154.65(6) 1_545 2_755
O2 Ba3 Ba2 45.91(6) 2_745 2_755
Ba2 Ba3 Ba2 137.872(11) . 2_755
C1 O1 Ba1 148.0(3) . 1_565
C1 O1 Ba2 101.6(2) . 1_565
Ba1 O1 Ba2 97.22(8) 1_565 1_565
C1 O2 Ba3 138.5(3) . 1_565
C1 O2 Ba2 90.2(2) . 1_565
Ba3 O2 Ba2 93.13(8) 1_565 1_565
C5 O3 Ba2 94.1(3) . 4_565
C5 O4 Ba3 129.3(3) . 3_765
C5 O4 Ba2 92.2(2) . 4_565
Ba3 O4 Ba2 100.03(8) 3_765 4_565
C13 O5 Ba1 147.8(3) . 3_765
C13 O5 Ba2 104.5(2) . 4_665
Ba1 O5 Ba2 105.06(9) 3_765 4_665
C13 O6 Ba2 141.2(3) . 2_755
C13 O6 Ba2 83.5(2) . 4_665
Ba2 O6 Ba2 108.24(9) 2_755 4_665
C14 O7 Ba1 145.3(3) . .
C14 O7 Ba2 92.1(2) . .
Ba1 O7 Ba2 94.62(8) . .
C14 O8 Ba3 159.3(2) . .
C14 O8 Ba2 96.6(2) . .
Ba3 O8 Ba2 101.59(8) . .
Ba1 O9 H9 109.5 . .
Ba2 O10 H10A 109.2 . .
Ba2 O10 H10B 109.3 . .
H10A O10 H10B 109.5 . .
Ba3 O11 H11A 109.4 . .
Ba3 O11 H11B 109.3 . .
H11A O11 H11B 109.5 . .
Ba2 O12 H12B 109.1 . .
Ba2 O12 H12C 109.6 . .
H12B O12 H12C 109.5 . .
N2 N1 C2 105.3(3) . .
N1 N2 C4 112.2(3) . .
N1 N2 C6 119.2(3) . .
C4 N2 C6 128.4(3) . .
O1 C1 O2 124.5(3) . .
O1 C1 C2 116.0(3) . .
O2 C1 C2 119.5(3) . .
O1 C1 Ba2 56.94(19) . 1_565
O2 C1 Ba2 67.7(2) . 1_565
C2 C1 Ba2 172.3(2) . 1_565
N1 C2 C3 110.5(3) . .
N1 C2 C1 122.4(3) . .
C3 C2 C1 127.1(3) . .
C4 C3 C2 105.9(3) . .
C4 C3 H3 127.1 . .
C2 C3 H3 127.1 . .
N2 C4 C3 106.1(3) . .
N2 C4 C5 127.0(3) . .
C3 C4 C5 126.9(3) . .
O4 C5 O3 123.7(4) . .
O4 C5 C4 121.3(4) . .
O3 C5 C4 114.9(4) . .
O4 C5 Ba2 64.8(2) . 4_565
O3 C5 Ba2 62.8(2) . 4_565
C4 C5 Ba2 160.6(3) . 4_565
N2 C6 C7 112.9(3) . .
N2 C6 H6A 109.0 . .
C7 C6 H6A 109.0 . .
N2 C6 H6B 109.0 . .
C7 C6 H6B 109.0 . .
H6A C6 H6B 107.8 . .
C12 C7 C8 118.8(3) . .
C12 C7 C6 119.9(3) . .
C8 C7 C6 121.2(3) . .
C7 C8 C9 120.5(3) . .
C7 C8 H8 119.8 . .
C9 C8 H8 119.8 . .
C10 C9 C8 120.1(3) . .
C10 C9 C14 119.4(3) . .
C8 C9 C14 120.5(3) . .
C11 C10 C9 119.1(3) . .
C11 C10 H10 120.4 . .
C9 C10 H10 120.4 . .
C12 C11 C10 120.0(3) . .
C12 C11 C13 119.3(3) . .
C10 C11 C13 120.7(3) . .
C7 C12 C11 121.5(3) . .
C7 C12 H12 119.3 . .
C11 C12 H12 119.3 . .
O6 C13 O5 122.9(3) . .
O6 C13 C11 120.8(3) . .
O5 C13 C11 116.3(3) . .
O6 C13 Ba2 74.4(2) . 4_665
O5 C13 Ba2 53.76(19) . 4_665
C11 C13 Ba2 152.6(2) . 4_665
O8 C14 O7 123.2(3) . .
O8 C14 C9 118.6(3) . .
O7 C14 C9 118.2(3) . .
O8 C14 Ba2 60.94(19) . .
O7 C14 Ba2 64.72(19) . .
C9 C14 Ba2 162.1(2) . .

loop_
_geom_bond_atom_site_label_1
_geom_bond_atom_site_label_2
_geom_bond_distance
_geom_bond_site_symmetry_2
Ba1 O5 2.590(3) 4_566
Ba1 O5 2.590(3) 3_765
Ba1 O9 2.729(6) .
Ba1 O1 2.773(3) 2_645
Ba1 O1 2.773(3) 1_545
Ba1 O7 2.835(3) .
Ba1 O7 2.835(3) 2_655
Ba1 Ba2 4.2350(4) 2_655
Ba1 Ba2 4.2350(4) .
Ba2 O6 2.720(3) 2_755
Ba2 O5 2.745(3) 4_566
Ba2 O3 2.838(3) 4_666
Ba2 O8 2.845(3) .
Ba2 O1 2.871(3) 1_545
Ba2 O4 2.883(3) 4_666
Ba2 O12 2.911(5) .
Ba2 O7 2.926(3) .
Ba2 O10 3.020(5) .
Ba2 O2 3.105(3) 1_545
Ba2 C5 3.183(4) 4_666
Ba2 O6 3.194(3) 4_566
Ba3 O8 2.724(3) 2_755
Ba3 O8 2.724(3) .
Ba3 O4 2.749(3) 4_666
Ba3 O4 2.749(3) 3_765
Ba3 O11 2.753(3) .
Ba3 O11 2.754(3) 2_755
Ba3 O2 2.834(3) 1_545
Ba3 O2 2.834(3) 2_745
Ba3 Ba2 4.3165(4) 2_755
O1 C1 1.254(5) .
O1 Ba1 2.774(3) 1_565
O1 Ba2 2.871(3) 1_565
O2 C1 1.260(5) .
O2 Ba3 2.834(3) 1_565
O2 Ba2 3.105(3) 1_565
O3 C5 1.254(5) .
O3 Ba2 2.838(3) 4_565
O4 C5 1.241(5) .
O4 Ba3 2.749(3) 3_765
O4 Ba2 2.883(3) 4_565
O5 C13 1.262(5) .
O5 Ba1 2.590(3) 3_765
O5 Ba2 2.745(3) 4_665
O6 C13 1.247(5) .
O6 Ba2 2.720(3) 2_755
O6 Ba2 3.194(3) 4_665
O7 C14 1.274(4) .
O8 C14 1.246(4) .
O9 H9 0.9600 .
O10 H10A 0.9600 .
O10 H10B 0.9600 .
O11 H11A 0.9600 .
O11 H11B 0.9600 .
O12 H12B 0.9600 .
O12 H12C 0.9600 .
N1 N2 1.345(4) .
N1 C2 1.344(5) .
N2 C4 1.358(5) .
N2 C6 1.464(5) .
C1 C2 1.489(5) .
C1 Ba2 3.355(4) 1_565
C2 C3 1.395(5) .
C3 C4 1.379(5) .
C3 H3 0.9300 .
C4 C5 1.492(5) .
C5 Ba2 3.183(4) 4_565
C6 C7 1.506(5) .
C6 H6A 0.9700 .
C6 H6B 0.9700 .
C7 C12 1.379(5) .
C7 C8 1.391(5) .
C8 C9 1.401(5) .
C8 H8 0.9300 .
C9 C10 1.394(5) .
C9 C14 1.503(5) .
C10 C11 1.394(5) .
C10 H10 0.9300 .
C11 C12 1.387(5) .
C11 C13 1.504(5) .
C12 H12 0.9300 .
C13 Ba2 3.295(3) 4_665
